data_7116672
loop_
_publ_author_name
'Takashi Matsuno'
'Yutaro Koyama'
'Satoru Hiroto'
'Jatish Kumar'
'Tsuyoshi Kawai'
'Hiroshi Shinokubo'

_publ_section_title
;
 Isolation of a 1,4-diketone intermediate in oxidative dimerization of
 2-hydroxyanthracene and its conversion to oxahelicene
;
_journal_name_full Chem.Commun.
_journal_page_first 4607
_journal_paper_doi 10.1039/C5cc00764J
_journal_volume 51
_journal_year 2015
_chemical_formula_moiety 'C72 H98 O2 Si4'
_chemical_formula_sum 'C72 H98 O2 Si4'
_chemical_formula_weight 1107.86
_chemical_name_systematic
; 
 ? 
;
_space_group_IT_number 2
_symmetry_cell_setting triclinic
_symmetry_Int_Tables_number 2
_symmetry_space_group_name_Hall '-P 1'
_symmetry_space_group_name_H-M 'P -1'
_atom_sites_solution_hydrogens geom
_atom_sites_solution_primary direct
_atom_sites_solution_secondary difmap
_audit_creation_method SHELXL-97
_audit_update_record
;
2014-12-24 deposited with the CCDC.
2015-02-17 downloaded from the CCDC.
;
_cell_angle_alpha 85.743(6)
_cell_angle_beta 79.779(7)
_cell_angle_gamma 84.496(7)
_cell_formula_units_Z 2
_cell_length_a 13.171(3)
_cell_length_b 14.918(3)
_cell_length_c 17.544(3)
_cell_measurement_reflns_used 8512
_cell_measurement_temperature 103(2)
_cell_measurement_theta_max 27.52
_cell_measurement_theta_min 3.05
_cell_volume 3371.0(12)
_computing_cell_refinement 'CrystalClear (Rigaku Inc., 2008)'
_computing_data_collection 'CrystalClear (Rigaku Inc., 2008)'
_computing_data_reduction 'CrystalClear (Rigaku Inc., 2008)'
_computing_structure_refinement 'SHELXL-97 (Sheldrick, 1997)'
_computing_structure_solution 'SHELXS-97 (Sheldrick, 1990)'
_diffrn_ambient_temperature 103(2)
_diffrn_detector_area_resol_mean 28.5714
_diffrn_measured_fraction_theta_full 0.953
_diffrn_measured_fraction_theta_max 0.953
_diffrn_measurement_device_type CCD
_diffrn_measurement_method dtprofit.ref
_diffrn_radiation_monochromator Confocal
_diffrn_radiation_source 'Rotating Anode'
_diffrn_radiation_type MoK\a
_diffrn_radiation_wavelength 0.71075
_diffrn_reflns_av_R_equivalents 0.0438
_diffrn_reflns_av_sigmaI/netI 0.0831
_diffrn_reflns_limit_h_max 15
_diffrn_reflns_limit_h_min -17
_diffrn_reflns_limit_k_max 19
_diffrn_reflns_limit_k_min -19
_diffrn_reflns_limit_l_max 22
_diffrn_reflns_limit_l_min -22
_diffrn_reflns_number 27567
_diffrn_reflns_theta_full 27.53
_diffrn_reflns_theta_max 27.53
_diffrn_reflns_theta_min 3.05
_diffrn_standards_number 0
_exptl_absorpt_coefficient_mu 0.130
_exptl_absorpt_correction_T_max 0.9987
_exptl_absorpt_correction_T_min 0.9795
_exptl_absorpt_correction_type none
_exptl_crystal_colour yellow
_exptl_crystal_density_diffrn 1.091
_exptl_crystal_density_method 'not measured'
_exptl_crystal_description prism
_exptl_crystal_F_000 1204
_exptl_crystal_size_max 0.16
_exptl_crystal_size_mid 0.16
_exptl_crystal_size_min 0.01
_refine_diff_density_max 0.665
_refine_diff_density_min -0.826
_refine_diff_density_rms 0.091
_refine_ls_extinction_method none
_refine_ls_goodness_of_fit_ref 1.087
_refine_ls_hydrogen_treatment constr
_refine_ls_matrix_type full
_refine_ls_number_parameters 703
_refine_ls_number_reflns 14803
_refine_ls_number_restraints 0
_refine_ls_restrained_S_all 1.087
_refine_ls_R_factor_all 0.1155
_refine_ls_R_factor_gt 0.0845
_refine_ls_shift/su_max 0.000
_refine_ls_shift/su_mean 0.000
_refine_ls_structure_factor_coef Fsqd
_refine_ls_weighting_details 'calc w=1/[\s^2^(Fo^2^)+(0.0829P)^2^+13.4663P] where P=(Fo^2^+2Fc^2^)/3'
_refine_ls_weighting_scheme calc
_refine_ls_wR_factor_gt 0.2493
_refine_ls_wR_factor_ref 0.2661
_reflns_number_gt 9981
_reflns_number_total 14803
_reflns_threshold_expression >2sigma(I)
_cod_data_source_file c5cc00764j2.cif
_cod_data_source_block shelxl_1
_cod_original_cell_volume 3371.0(11)
_cod_database_code 7116672

loop_
_symmetry_equiv_pos_as_xyz
'x, y, z'
'-x, -y, -z'

loop_
_atom_site_label
_atom_site_type_symbol
_atom_site_fract_x
_atom_site_fract_y
_atom_site_fract_z
_atom_site_U_iso_or_equiv
_atom_site_adp_type
_atom_site_occupancy
_atom_site_symmetry_multiplicity
_atom_site_calc_flag
_atom_site_refinement_flags
Si1 Si 0.18869(9) 0.77836(8) 0.92639(7) 0.0252(3) Uani 1 1 d .
Si2 Si 0.06126(9) 0.18753(8) 0.57108(7) 0.0216(3) Uani 1 1 d .
Si4 Si 0.44258(9) 0.36774(8) 0.76249(6) 0.0200(2) Uani 1 1 d .
Si5 Si 0.31469(10) 0.12662(8) 0.17905(7) 0.0235(3) Uani 1 1 d .
O1 O 0.0923(2) 0.5594(2) 0.48978(18) 0.0271(7) Uani 1 1 d .
H1 H 0.0510 0.5736 0.4586 0.033 Uiso 1 1 calc R
O2 O 0.3868(2) 0.5714(2) 0.49228(18) 0.0296(7) Uani 1 1 d .
H2 H 0.4270 0.6115 0.4932 0.035 Uiso 1 1 calc R
C1 C 0.2318(3) 0.4549(3) 0.5078(2) 0.0175(8) Uani 1 1 d .
C2 C 0.1578(3) 0.4879(3) 0.4641(2) 0.0200(8) Uani 1 1 d .
C3 C 0.1494(3) 0.4488(3) 0.3946(2) 0.0225(9) Uani 1 1 d .
H3 H 0.0964 0.4715 0.3663 0.027 Uiso 1 1 calc R
C4 C 0.2167(3) 0.3792(3) 0.3685(2) 0.0212(8) Uani 1 1 d .
H4 H 0.2115 0.3546 0.3211 0.025 Uiso 1 1 calc R
C5 C 0.2955(3) 0.3416(3) 0.4108(2) 0.0178(8) Uani 1 1 d .
C6 C 0.3639(3) 0.2680(3) 0.3831(2) 0.0193(8) Uani 1 1 d .
C7 C 0.4407(3) 0.2295(3) 0.4249(2) 0.0204(8) Uani 1 1 d .
C8 C 0.5106(3) 0.1552(3) 0.3978(3) 0.0259(9) Uani 1 1 d .
H8 H 0.5066 0.1318 0.3497 0.031 Uiso 1 1 calc R
C9 C 0.5829(4) 0.1171(3) 0.4396(3) 0.0317(10) Uani 1 1 d .
H9 H 0.6298 0.0684 0.4200 0.038 Uiso 1 1 calc R
C10 C 0.5882(3) 0.1503(3) 0.5126(3) 0.0289(10) Uani 1 1 d .
H10 H 0.6372 0.1223 0.5425 0.035 Uiso 1 1 calc R
C11 C 0.5232(3) 0.2223(3) 0.5400(3) 0.0232(9) Uani 1 1 d .
H11 H 0.5292 0.2447 0.5882 0.028 Uiso 1 1 calc R
C12 C 0.4469(3) 0.2643(3) 0.4977(2) 0.0189(8) Uani 1 1 d .
C13 C 0.3773(3) 0.3379(3) 0.5267(2) 0.0174(8) Uani 1 1 d .
C14 C 0.3026(3) 0.3789(3) 0.4827(2) 0.0173(8) Uani 1 1 d .
C15 C 0.3530(3) 0.2294(3) 0.3130(2) 0.0206(8) Uani 1 1 d .
C16 C 0.3427(3) 0.1930(3) 0.2558(2) 0.0231(9) Uani 1 1 d .
C17 C 0.3693(4) 0.0077(3) 0.1987(3) 0.0353(11) Uani 1 1 d .
H17 H 0.3515 -0.0301 0.1590 0.042 Uiso 1 1 calc R
C18 C 0.3211(6) -0.0312(4) 0.2784(3) 0.0527(16) Uani 1 1 d .
H18A H 0.3391 0.0033 0.3188 0.063 Uiso 1 1 calc R
H18B H 0.3476 -0.0944 0.2851 0.063 Uiso 1 1 calc R
H18C H 0.2456 -0.0275 0.2824 0.063 Uiso 1 1 calc R
C19 C 0.4864(5) 0.0008(4) 0.1905(5) 0.0593(18) Uani 1 1 d .
H19A H 0.5123 -0.0625 0.1972 0.071 Uiso 1 1 calc R
H19B H 0.5062 0.0354 0.2300 0.071 Uiso 1 1 calc R
H19C H 0.5162 0.0252 0.1388 0.071 Uiso 1 1 calc R
C20 C 0.3806(5) 0.1741(4) 0.0826(3) 0.0434(14) Uani 1 1 d .
H20 H 0.4562 0.1688 0.0853 0.052 Uiso 1 1 calc R
C21 C 0.3696(7) 0.1181(6) 0.0150(3) 0.085(3) Uani 1 1 d .
H21A H 0.4142 0.1396 -0.0323 0.102 Uiso 1 1 calc R
H21B H 0.2974 0.1245 0.0071 0.102 Uiso 1 1 calc R
H21C H 0.3902 0.0545 0.0271 0.102 Uiso 1 1 calc R
C22 C 0.3518(6) 0.2738(5) 0.0654(4) 0.064(2) Uani 1 1 d .
H22A H 0.2794 0.2825 0.0580 0.077 Uiso 1 1 calc R
H22B H 0.3966 0.2951 0.0181 0.077 Uiso 1 1 calc R
H22C H 0.3607 0.3081 0.1089 0.077 Uiso 1 1 calc R
C23 C 0.1705(4) 0.1301(3) 0.1940(3) 0.0334(11) Uani 1 1 d .
H23 H 0.1488 0.1083 0.2493 0.040 Uiso 1 1 calc R
C24 C 0.1148(5) 0.2238(4) 0.1866(4) 0.0548(16) Uani 1 1 d .
H24A H 0.1338 0.2622 0.2239 0.066 Uiso 1 1 calc R
H24B H 0.0398 0.2193 0.1973 0.066 Uiso 1 1 calc R
H24C H 0.1350 0.2501 0.1338 0.066 Uiso 1 1 calc R
C25 C 0.1316(5) 0.0628(4) 0.1454(4) 0.0501(15) Uani 1 1 d .
H25A H 0.1445 0.0836 0.0905 0.060 Uiso 1 1 calc R
H25B H 0.0572 0.0587 0.1627 0.060 Uiso 1 1 calc R
H25C H 0.1684 0.0032 0.1521 0.060 Uiso 1 1 calc R
C26 C 0.3846(3) 0.3623(3) 0.6029(2) 0.0203(8) Uani 1 1 d .
C27 C 0.4015(3) 0.3711(3) 0.6671(2) 0.0226(9) Uani 1 1 d .
C28 C 0.5589(3) 0.2814(3) 0.7555(3) 0.0255(9) Uani 1 1 d .
H28 H 0.5386 0.2283 0.7317 0.031 Uiso 1 1 calc R
C29 C 0.5866(4) 0.2453(3) 0.8342(3) 0.0340(11) Uani 1 1 d .
H29A H 0.5274 0.2172 0.8654 0.041 Uiso 1 1 calc R
H29B H 0.6038 0.2953 0.8615 0.041 Uiso 1 1 calc R
H29C H 0.6463 0.2005 0.8259 0.041 Uiso 1 1 calc R
C30 C 0.6553(4) 0.3120(4) 0.7012(3) 0.0350(11) Uani 1 1 d .
H30A H 0.7082 0.2611 0.6937 0.042 Uiso 1 1 calc R
H30B H 0.6826 0.3607 0.7240 0.042 Uiso 1 1 calc R
H30C H 0.6369 0.3340 0.6509 0.042 Uiso 1 1 calc R
C31 C 0.4693(3) 0.4846(3) 0.7831(3) 0.0251(9) Uani 1 1 d .
H31 H 0.4006 0.5200 0.7950 0.030 Uiso 1 1 calc R
C32 C 0.5207(4) 0.4840(3) 0.8561(3) 0.0375(12) Uani 1 1 d .
H32A H 0.5247 0.5462 0.8691 0.045 Uiso 1 1 calc R
H32B H 0.5907 0.4536 0.8457 0.045 Uiso 1 1 calc R
H32C H 0.4793 0.4519 0.8998 0.045 Uiso 1 1 calc R
C33 C 0.5331(4) 0.5355(3) 0.7139(3) 0.0346(11) Uani 1 1 d .
H33A H 0.5026 0.5319 0.6673 0.042 Uiso 1 1 calc R
H33B H 0.6046 0.5081 0.7051 0.042 Uiso 1 1 calc R
H33C H 0.5327 0.5989 0.7253 0.042 Uiso 1 1 calc R
C34 C 0.3352(3) 0.3245(3) 0.8377(3) 0.0258(9) Uani 1 1 d .
H34 H 0.3622 0.3132 0.8877 0.031 Uiso 1 1 calc R
C35 C 0.2401(4) 0.3930(4) 0.8518(3) 0.0408(12) Uani 1 1 d .
H35A H 0.1888 0.3695 0.8942 0.049 Uiso 1 1 calc R
H35B H 0.2097 0.4032 0.8044 0.049 Uiso 1 1 calc R
H35C H 0.2610 0.4501 0.8657 0.049 Uiso 1 1 calc R
C36 C 0.3022(4) 0.2351(3) 0.8169(3) 0.0407(12) Uani 1 1 d .
H36A H 0.2718 0.2448 0.7695 0.049 Uiso 1 1 calc R
H36B H 0.2508 0.2122 0.8594 0.049 Uiso 1 1 calc R
H36C H 0.3628 0.1912 0.8083 0.049 Uiso 1 1 calc R
C37 C 0.2418(3) 0.5092(3) 0.5737(2) 0.0174(8) Uani 1 1 d .
C38 C 0.3168(3) 0.5694(3) 0.5596(2) 0.0210(8) Uani 1 1 d .
C39 C 0.3255(3) 0.6335(3) 0.6128(2) 0.0235(9) Uani 1 1 d .
H39 H 0.3783 0.6740 0.6012 0.028 Uiso 1 1 calc R
C40 C 0.2584(3) 0.6366(3) 0.6802(2) 0.0234(9) Uani 1 1 d .
H40 H 0.2642 0.6801 0.7157 0.028 Uiso 1 1 calc R
C41 C 0.1783(3) 0.5760(3) 0.6998(2) 0.0190(8) Uani 1 1 d .
C42 C 0.1090(3) 0.5823(3) 0.7701(2) 0.0200(8) Uani 1 1 d .
C43 C 0.0272(3) 0.5268(3) 0.7890(2) 0.0202(8) Uani 1 1 d .
C44 C -0.0472(3) 0.5349(3) 0.8582(3) 0.0265(9) Uani 1 1 d .
H44 H -0.0403 0.5781 0.8937 0.032 Uiso 1 1 calc R
C45 C -0.1277(4) 0.4824(3) 0.8745(3) 0.0319(10) Uani 1 1 d .
H45 H -0.1776 0.4900 0.9203 0.038 Uiso 1 1 calc R
C46 C -0.1369(3) 0.4159(3) 0.8228(3) 0.0272(9) Uani 1 1 d .
H46 H -0.1936 0.3795 0.8341 0.033 Uiso 1 1 calc R
C47 C -0.0660(3) 0.4037(3) 0.7577(2) 0.0219(8) Uani 1 1 d .
H47 H -0.0726 0.3574 0.7250 0.026 Uiso 1 1 calc R
C48 C 0.0188(3) 0.4591(3) 0.7372(2) 0.0178(8) Uani 1 1 d .
C49 C 0.0918(3) 0.4497(3) 0.6674(2) 0.0180(8) Uani 1 1 d .
C50 C 0.1696(3) 0.5103(3) 0.6457(2) 0.0170(8) Uani 1 1 d .
C51 C 0.1256(3) 0.6446(3) 0.8242(2) 0.0214(8) Uani 1 1 d .
C52 C 0.1451(3) 0.6972(3) 0.8673(2) 0.0239(9) Uani 1 1 d .
C53 C 0.3288(4) 0.7421(3) 0.9296(3) 0.0309(10) Uani 1 1 d .
H53 H 0.3565 0.7882 0.9572 0.037 Uiso 1 1 calc R
C54 C 0.3411(4) 0.6503(4) 0.9755(3) 0.0417(12) Uani 1 1 d .
H54A H 0.4142 0.6354 0.9794 0.050 Uiso 1 1 calc R
H54B H 0.3170 0.6033 0.9485 0.050 Uiso 1 1 calc R
H54C H 0.2999 0.6540 1.0277 0.050 Uiso 1 1 calc R
C55 C 0.3945(4) 0.7364(4) 0.8484(3) 0.0347(11) Uani 1 1 d .
H55A H 0.3705 0.6899 0.8208 0.042 Uiso 1 1 calc R
H55B H 0.4672 0.7209 0.8529 0.042 Uiso 1 1 calc R
H55C H 0.3876 0.7948 0.8194 0.042 Uiso 1 1 calc R
C56 C 0.1680(4) 0.8935(3) 0.8783(3) 0.0377(12) Uani 1 1 d .
H56 H 0.0926 0.9127 0.8926 0.045 Uiso 1 1 calc R
C57 C 0.2263(6) 0.9639(4) 0.9091(4) 0.0604(18) Uani 1 1 d .
H57A H 0.2059 1.0242 0.8877 0.072 Uiso 1 1 calc R
H57B H 0.3011 0.9502 0.8935 0.072 Uiso 1 1 calc R
H57C H 0.2090 0.9622 0.9659 0.072 Uiso 1 1 calc R
C58 C 0.1922(6) 0.8968(4) 0.7900(4) 0.0526(15) Uani 1 1 d .
H58A H 0.2665 0.8818 0.7730 0.063 Uiso 1 1 calc R
H58B H 0.1726 0.9575 0.7692 0.063 Uiso 1 1 calc R
H58C H 0.1531 0.8531 0.7709 0.063 Uiso 1 1 calc R
C59 C 0.1109(4) 0.7659(4) 1.0271(3) 0.0350(11) Uani 1 1 d .
H59 H 0.1191 0.7005 1.0439 0.042 Uiso 1 1 calc R
C60 C -0.0046(4) 0.7901(6) 1.0296(3) 0.0607(19) Uani 1 1 d .
H60A H -0.0170 0.8548 1.0166 0.073 Uiso 1 1 calc R
H60B H -0.0419 0.7754 1.0818 0.073 Uiso 1 1 calc R
H60C H -0.0291 0.7558 0.9920 0.073 Uiso 1 1 calc R
C61 C 0.1519(5) 0.8172(4) 1.0860(3) 0.0465(14) Uani 1 1 d .
H61A H 0.1144 0.8027 1.1383 0.056 Uiso 1 1 calc R
H61B H 0.1416 0.8822 1.0736 0.056 Uiso 1 1 calc R
H61C H 0.2259 0.7996 1.0841 0.056 Uiso 1 1 calc R
C62 C 0.0836(3) 0.3736(3) 0.6233(2) 0.0186(8) Uani 1 1 d .
C63 C 0.0691(3) 0.3050(3) 0.5961(2) 0.0211(8) Uani 1 1 d .
C64 C 0.1984(3) 0.1437(3) 0.5303(3) 0.0255(9) Uani 1 1 d .
H64 H 0.2280 0.1932 0.4941 0.031 Uiso 1 1 calc R
C65 C 0.2688(4) 0.1263(3) 0.5924(3) 0.0333(11) Uani 1 1 d .
H65A H 0.2693 0.1818 0.6189 0.040 Uiso 1 1 calc R
H65B H 0.3394 0.1072 0.5675 0.040 Uiso 1 1 calc R
H65C H 0.2425 0.0788 0.6304 0.040 Uiso 1 1 calc R
C66 C 0.2070(4) 0.0613(3) 0.4818(3) 0.0365(11) Uani 1 1 d .
H66A H 0.1852 0.0088 0.5156 0.044 Uiso 1 1 calc R
H66B H 0.2790 0.0490 0.4563 0.044 Uiso 1 1 calc R
H66C H 0.1624 0.0733 0.4424 0.044 Uiso 1 1 calc R
C67 C -0.0249(4) 0.1820(3) 0.4968(3) 0.0301(10) Uani 1 1 d .
H67 H -0.0206 0.1172 0.4846 0.036 Uiso 1 1 calc R
C68 C 0.0103(4) 0.2343(4) 0.4203(3) 0.0373(11) Uani 1 1 d .
H68A H 0.0027 0.2990 0.4285 0.045 Uiso 1 1 calc R
H68B H -0.0322 0.2218 0.3824 0.045 Uiso 1 1 calc R
H68C H 0.0831 0.2156 0.4008 0.045 Uiso 1 1 calc R
C69 C -0.1393(4) 0.2087(4) 0.5275(3) 0.0413(12) Uani 1 1 d .
H69A H -0.1811 0.1960 0.4893 0.050 Uiso 1 1 calc R
H69B H -0.1487 0.2732 0.5366 0.050 Uiso 1 1 calc R
H69C H -0.1611 0.1739 0.5763 0.050 Uiso 1 1 calc R
C70 C 0.0041(4) 0.1267(3) 0.6642(3) 0.0291(10) Uani 1 1 d .
H70 H -0.0702 0.1504 0.6764 0.035 Uiso 1 1 calc R
C71 C 0.0529(4) 0.1411(3) 0.7353(3) 0.0355(11) Uani 1 1 d .
H71A H 0.1255 0.1166 0.7266 0.043 Uiso 1 1 calc R
H71B H 0.0152 0.1100 0.7814 0.043 Uiso 1 1 calc R
H71C H 0.0491 0.2057 0.7432 0.043 Uiso 1 1 calc R
C72 C 0.0051(4) 0.0252(3) 0.6528(3) 0.0397(12) Uani 1 1 d .
H72A H -0.0252 0.0171 0.6069 0.048 Uiso 1 1 calc R
H72B H -0.0354 -0.0039 0.6986 0.048 Uiso 1 1 calc R
H72C H 0.0766 -0.0020 0.6456 0.048 Uiso 1 1 calc R

loop_
_atom_site_aniso_label
_atom_site_aniso_U_11
_atom_site_aniso_U_22
_atom_site_aniso_U_33
_atom_site_aniso_U_23
_atom_site_aniso_U_13
_atom_site_aniso_U_12
Si1 0.0249(6) 0.0273(6) 0.0248(6) -0.0106(5) -0.0037(5) -0.0035(5)
Si2 0.0230(6) 0.0177(5) 0.0244(6) -0.0062(4) -0.0018(5) -0.0039(4)
Si4 0.0234(6) 0.0205(6) 0.0171(5) -0.0021(4) -0.0062(4) -0.0003(4)
Si5 0.0270(6) 0.0245(6) 0.0202(6) -0.0072(5) -0.0033(5) -0.0048(5)
O1 0.0308(17) 0.0240(16) 0.0279(16) -0.0074(13) -0.0124(13) 0.0083(13)
O2 0.0285(16) 0.0313(17) 0.0273(16) -0.0062(13) 0.0058(13) -0.0105(13)
C1 0.0198(19) 0.0151(18) 0.0177(18) -0.0018(15) -0.0037(15) -0.0008(15)
C2 0.021(2) 0.0192(19) 0.0194(19) -0.0032(16) -0.0024(16) -0.0016(15)
C3 0.024(2) 0.025(2) 0.0188(19) -0.0010(16) -0.0074(16) 0.0029(16)
C4 0.025(2) 0.023(2) 0.0162(18) -0.0030(16) -0.0051(16) -0.0009(16)
C5 0.0199(19) 0.0174(19) 0.0163(18) -0.0019(15) -0.0030(15) -0.0022(15)
C6 0.022(2) 0.0191(19) 0.0182(19) -0.0036(15) -0.0051(16) -0.0033(15)
C7 0.021(2) 0.0186(19) 0.021(2) -0.0041(16) -0.0019(16) -0.0011(15)
C8 0.028(2) 0.024(2) 0.027(2) -0.0094(18) -0.0069(18) 0.0019(17)
C9 0.027(2) 0.029(2) 0.040(3) -0.011(2) -0.009(2) 0.0091(18)
C10 0.024(2) 0.028(2) 0.036(3) -0.004(2) -0.0117(19) 0.0040(18)
C11 0.021(2) 0.024(2) 0.025(2) -0.0044(17) -0.0047(17) -0.0002(16)
C12 0.0209(19) 0.0162(18) 0.0199(19) -0.0005(15) -0.0041(16) -0.0024(15)
C13 0.0196(19) 0.0174(19) 0.0154(18) -0.0013(15) -0.0034(15) -0.0025(15)
C14 0.0162(18) 0.0164(18) 0.0193(19) -0.0016(15) -0.0032(15) -0.0007(14)
C15 0.021(2) 0.020(2) 0.021(2) -0.0040(16) -0.0045(16) 0.0024(15)
C16 0.025(2) 0.021(2) 0.023(2) -0.0046(17) -0.0023(17) -0.0012(16)
C17 0.041(3) 0.032(3) 0.034(3) -0.018(2) -0.006(2) 0.003(2)
C18 0.086(5) 0.029(3) 0.041(3) -0.003(2) -0.014(3) 0.015(3)
C19 0.046(3) 0.046(3) 0.089(5) -0.026(3) -0.020(3) 0.014(3)
C20 0.059(4) 0.053(3) 0.022(2) -0.010(2) -0.001(2) -0.032(3)
C21 0.129(7) 0.107(6) 0.025(3) -0.021(3) 0.013(4) -0.078(6)
C22 0.094(5) 0.069(5) 0.039(3) 0.019(3) -0.026(3) -0.041(4)
C23 0.032(3) 0.032(3) 0.039(3) -0.008(2) -0.012(2) -0.003(2)
C24 0.047(3) 0.044(3) 0.076(5) -0.012(3) -0.022(3) 0.012(3)
C25 0.040(3) 0.062(4) 0.056(4) -0.018(3) -0.015(3) -0.018(3)
C26 0.0170(19) 0.019(2) 0.025(2) -0.0039(16) -0.0053(16) 0.0024(15)
C27 0.023(2) 0.022(2) 0.022(2) -0.0047(17) -0.0068(17) 0.0034(16)
C28 0.028(2) 0.024(2) 0.026(2) -0.0056(17) -0.0084(18) -0.0004(17)
C29 0.041(3) 0.026(2) 0.037(3) -0.001(2) -0.017(2) 0.005(2)
C30 0.026(2) 0.038(3) 0.039(3) -0.004(2) -0.004(2) 0.002(2)
C31 0.028(2) 0.021(2) 0.026(2) -0.0019(17) -0.0055(18) -0.0028(17)
C32 0.049(3) 0.028(3) 0.040(3) -0.009(2) -0.020(2) -0.002(2)
C33 0.035(3) 0.026(2) 0.043(3) 0.000(2) -0.005(2) -0.0078(19)
C34 0.030(2) 0.025(2) 0.022(2) 0.0006(17) -0.0070(18) -0.0009(18)
C35 0.032(3) 0.037(3) 0.047(3) 0.000(2) 0.008(2) 0.002(2)
C36 0.038(3) 0.029(3) 0.053(3) -0.001(2) -0.001(2) -0.008(2)
C37 0.0175(18) 0.0170(18) 0.0178(18) -0.0027(15) -0.0051(15) 0.0030(14)
C38 0.021(2) 0.024(2) 0.0174(19) -0.0026(16) -0.0029(16) 0.0001(16)
C39 0.023(2) 0.024(2) 0.024(2) -0.0029(17) -0.0046(17) -0.0039(16)
C40 0.026(2) 0.023(2) 0.022(2) -0.0076(17) -0.0037(17) -0.0057(17)
C41 0.0188(19) 0.0174(19) 0.0210(19) -0.0039(15) -0.0039(16) -0.0004(15)
C42 0.022(2) 0.020(2) 0.0187(19) -0.0045(16) -0.0046(16) 0.0017(15)
C43 0.023(2) 0.0179(19) 0.0202(19) -0.0039(16) -0.0044(16) 0.0004(15)
C44 0.030(2) 0.026(2) 0.023(2) -0.0079(18) -0.0006(18) -0.0037(18)
C45 0.033(2) 0.034(3) 0.026(2) -0.0085(19) 0.0059(19) -0.007(2)
C46 0.025(2) 0.028(2) 0.029(2) -0.0041(18) -0.0010(18) -0.0082(18)
C47 0.022(2) 0.023(2) 0.021(2) -0.0007(16) -0.0060(16) -0.0019(16)
C48 0.0167(18) 0.0185(19) 0.0188(19) -0.0021(15) -0.0057(15) 0.0008(15)
C49 0.0180(19) 0.0183(19) 0.0176(18) -0.0016(15) -0.0047(15) 0.0024(15)
C50 0.0170(18) 0.0164(18) 0.0187(18) -0.0011(15) -0.0081(15) 0.0020(14)
C51 0.0190(19) 0.021(2) 0.023(2) -0.0043(16) -0.0001(16) -0.0018(15)
C52 0.022(2) 0.027(2) 0.022(2) -0.0076(17) -0.0002(16) -0.0011(17)
C53 0.029(2) 0.034(3) 0.033(2) -0.011(2) -0.009(2) -0.0015(19)
C54 0.039(3) 0.048(3) 0.038(3) -0.003(2) -0.007(2) 0.002(2)
C55 0.029(2) 0.038(3) 0.037(3) -0.009(2) -0.005(2) -0.001(2)
C56 0.037(3) 0.029(3) 0.049(3) -0.009(2) -0.009(2) -0.003(2)
C57 0.077(5) 0.035(3) 0.071(4) -0.009(3) -0.008(4) -0.018(3)
C58 0.074(4) 0.035(3) 0.050(3) 0.008(3) -0.017(3) -0.002(3)
C59 0.031(2) 0.045(3) 0.030(2) -0.015(2) -0.004(2) -0.004(2)
C60 0.033(3) 0.113(6) 0.035(3) -0.016(3) 0.001(2) -0.007(3)
C61 0.054(3) 0.053(3) 0.036(3) -0.019(3) -0.011(3) -0.003(3)
C62 0.0170(18) 0.020(2) 0.0185(19) -0.0014(16) -0.0042(15) 0.0013(15)
C63 0.021(2) 0.021(2) 0.022(2) -0.0017(16) -0.0042(16) -0.0011(16)
C64 0.028(2) 0.018(2) 0.029(2) -0.0033(17) 0.0026(18) -0.0036(16)
C65 0.027(2) 0.028(2) 0.045(3) -0.001(2) -0.005(2) -0.0017(18)
C66 0.038(3) 0.030(3) 0.038(3) -0.014(2) 0.001(2) 0.005(2)
C67 0.032(2) 0.025(2) 0.036(3) -0.0107(19) -0.009(2) -0.0031(18)
C68 0.042(3) 0.038(3) 0.034(3) -0.004(2) -0.014(2) -0.003(2)
C69 0.032(3) 0.045(3) 0.051(3) -0.006(3) -0.015(2) -0.005(2)
C70 0.028(2) 0.025(2) 0.032(2) -0.0031(19) 0.0005(19) -0.0070(18)
C71 0.049(3) 0.029(2) 0.026(2) -0.0011(19) 0.000(2) -0.002(2)
C72 0.050(3) 0.028(3) 0.040(3) -0.001(2) -0.001(2) -0.016(2)

loop_
_atom_type_symbol
_atom_type_description
_atom_type_scat_dispersion_real
_atom_type_scat_dispersion_imag
_atom_type_scat_source
C C 0.0033 0.0016 'International Tables Vol C Tables 4.2.6.8 and 6.1.1.4'
H H 0.0000 0.0000 'International Tables Vol C Tables 4.2.6.8 and 6.1.1.4'
O O 0.0106 0.0060 'International Tables Vol C Tables 4.2.6.8 and 6.1.1.4'
Si Si 0.0817 0.0704 'International Tables Vol C Tables 4.2.6.8 and 6.1.1.4'

loop_
_geom_angle_atom_site_label_1
_geom_angle_atom_site_label_2
_geom_angle_atom_site_label_3
_geom_angle
C52 Si1 C56 107.3(2)
C52 Si1 C53 106.0(2)
C56 Si1 C53 113.4(2)
C52 Si1 C59 107.2(2)
C56 Si1 C59 113.2(2)
C53 Si1 C59 109.3(2)
C63 Si2 C70 105.5(2)
C63 Si2 C67 112.0(2)
C70 Si2 C67 109.3(2)
C63 Si2 C64 105.94(19)
C70 Si2 C64 114.1(2)
C67 Si2 C64 109.9(2)
C27 Si4 C34 108.0(2)
C27 Si4 C31 109.4(2)
C34 Si4 C31 110.8(2)
C27 Si4 C28 104.85(19)
C34 Si4 C28 108.8(2)
C31 Si4 C28 114.8(2)
C16 Si5 C23 105.0(2)
C16 Si5 C20 108.7(2)
C23 Si5 C20 116.5(3)
C16 Si5 C17 106.5(2)
C23 Si5 C17 109.2(2)
C20 Si5 C17 110.5(3)
C2 O1 H1 109.5
C38 O2 H2 109.5
C2 C1 C14 119.8(4)
C2 C1 C37 116.1(3)
C14 C1 C37 123.6(3)
O1 C2 C1 118.0(4)
O1 C2 C3 120.5(4)
C1 C2 C3 121.4(4)
C4 C3 C2 120.0(4)
C4 C3 H3 120.0
C2 C3 H3 120.0
C3 C4 C5 121.5(4)
C3 C4 H4 119.3
C5 C4 H4 119.3
C6 C5 C4 120.5(4)
C6 C5 C14 120.6(4)
C4 C5 C14 118.9(4)
C7 C6 C5 121.0(4)
C7 C6 C15 119.2(4)
C5 C6 C15 119.8(4)
C6 C7 C8 121.8(4)
C6 C7 C12 119.1(4)
C8 C7 C12 119.1(4)
C9 C8 C7 121.3(4)
C9 C8 H8 119.3
C7 C8 H8 119.3
C8 C9 C10 119.8(4)
C8 C9 H9 120.1
C10 C9 H9 120.1
C11 C10 C9 120.5(4)
C11 C10 H10 119.8
C9 C10 H10 119.8
C10 C11 C12 121.3(4)
C10 C11 H11 119.3
C12 C11 H11 119.3
C13 C12 C11 121.7(4)
C13 C12 C7 120.4(4)
C11 C12 C7 117.9(4)
C14 C13 C12 120.3(3)
C14 C13 C26 124.0(4)
C12 C13 C26 115.7(4)
C13 C14 C5 118.6(3)
C13 C14 C1 123.1(4)
C5 C14 C1 118.3(3)
C16 C15 C6 176.9(5)
C15 C16 Si5 171.4(4)
C19 C17 C18 110.5(5)
C19 C17 Si5 111.9(4)
C18 C17 Si5 111.8(3)
C19 C17 H17 107.5
C18 C17 H17 107.5
Si5 C17 H17 107.5
C17 C18 H18A 109.5
C17 C18 H18B 109.5
H18A C18 H18B 109.5
C17 C18 H18C 109.5
H18A C18 H18C 109.5
H18B C18 H18C 109.5
C17 C19 H19A 109.5
C17 C19 H19B 109.5
H19A C19 H19B 109.5
C17 C19 H19C 109.5
H19A C19 H19C 109.5
H19B C19 H19C 109.5
C22 C20 C21 111.1(5)
C22 C20 Si5 114.8(4)
C21 C20 Si5 112.7(4)
C22 C20 H20 105.8
C21 C20 H20 105.8
Si5 C20 H20 105.8
C20 C21 H21A 109.5
C20 C21 H21B 109.5
H21A C21 H21B 109.5
C20 C21 H21C 109.5
H21A C21 H21C 109.5
H21B C21 H21C 109.5
C20 C22 H22A 109.5
C20 C22 H22B 109.5
H22A C22 H22B 109.5
C20 C22 H22C 109.5
H22A C22 H22C 109.5
H22B C22 H22C 109.5
C24 C23 C25 111.8(5)
C24 C23 Si5 115.2(4)
C25 C23 Si5 112.8(4)
C24 C23 H23 105.3
C25 C23 H23 105.3
Si5 C23 H23 105.3
C23 C24 H24A 109.5
C23 C24 H24B 109.5
H24A C24 H24B 109.5
C23 C24 H24C 109.5
H24A C24 H24C 109.5
H24B C24 H24C 109.5
C23 C25 H25A 109.5
C23 C25 H25B 109.5
H25A C25 H25B 109.5
C23 C25 H25C 109.5
H25A C25 H25C 109.5
H25B C25 H25C 109.5
C27 C26 C13 169.8(4)
C26 C27 Si4 170.5(4)
C30 C28 C29 110.2(4)
C30 C28 Si4 114.0(3)
C29 C28 Si4 114.3(3)
C30 C28 H28 105.8
C29 C28 H28 105.8
Si4 C28 H28 105.8
C28 C29 H29A 109.5
C28 C29 H29B 109.5
H29A C29 H29B 109.5
C28 C29 H29C 109.5
H29A C29 H29C 109.5
H29B C29 H29C 109.5
C28 C30 H30A 109.5
C28 C30 H30B 109.5
H30A C30 H30B 109.5
C28 C30 H30C 109.5
H30A C30 H30C 109.5
H30B C30 H30C 109.5
C33 C31 C32 110.2(4)
C33 C31 Si4 114.1(3)
C32 C31 Si4 111.9(3)
C33 C31 H31 106.7
C32 C31 H31 106.7
Si4 C31 H31 106.7
C31 C32 H32A 109.5
C31 C32 H32B 109.5
H32A C32 H32B 109.5
C31 C32 H32C 109.5
H32A C32 H32C 109.5
H32B C32 H32C 109.5
C31 C33 H33A 109.5
C31 C33 H33B 109.5
H33A C33 H33B 109.5
C31 C33 H33C 109.5
H33A C33 H33C 109.5
H33B C33 H33C 109.5
C36 C34 C35 109.4(4)
C36 C34 Si4 111.9(3)
C35 C34 Si4 112.6(3)
C36 C34 H34 107.6
C35 C34 H34 107.6
Si4 C34 H34 107.6
C34 C35 H35A 109.5
C34 C35 H35B 109.5
H35A C35 H35B 109.5
C34 C35 H35C 109.5
H35A C35 H35C 109.5
H35B C35 H35C 109.5
C34 C36 H36A 109.5
C34 C36 H36B 109.5
H36A C36 H36B 109.5
C34 C36 H36C 109.5
H36A C36 H36C 109.5
H36B C36 H36C 109.5
C38 C37 C50 119.4(3)
C38 C37 C1 116.5(3)
C50 C37 C1 123.6(3)
O2 C38 C37 121.7(4)
O2 C38 C39 115.7(4)
C37 C38 C39 122.5(4)
C40 C39 C38 119.3(4)
C40 C39 H39 120.3
C38 C39 H39 120.3
C39 C40 C41 121.8(4)
C39 C40 H40 119.1
C41 C40 H40 119.1
C42 C41 C40 120.0(4)
C42 C41 C50 121.1(4)
C40 C41 C50 118.9(4)
C43 C42 C41 121.1(4)
C43 C42 C51 120.1(4)
C41 C42 C51 118.7(4)
C42 C43 C44 122.2(4)
C42 C43 C48 118.7(4)
C44 C43 C48 119.0(4)
C45 C44 C43 121.4(4)
C45 C44 H44 119.3
C43 C44 H44 119.3
C44 C45 C46 119.6(4)
C44 C45 H45 120.2
C46 C45 H45 120.2
C47 C46 C45 121.0(4)
C47 C46 H46 119.5
C45 C46 H46 119.5
C46 C47 C48 121.3(4)
C46 C47 H47 119.3
C48 C47 H47 119.3
C49 C48 C47 122.2(4)
C49 C48 C43 120.3(4)
C47 C48 C43 117.5(4)
C50 C49 C48 120.7(4)
C50 C49 C62 123.1(4)
C48 C49 C62 116.1(4)
C49 C50 C37 124.2(3)
C49 C50 C41 117.8(4)
C37 C50 C41 118.1(3)
C52 C51 C42 176.3(4)
C51 C52 Si1 173.8(4)
C55 C53 C54 109.3(4)
C55 C53 Si1 112.4(3)
C54 C53 Si1 111.4(3)
C55 C53 H53 107.8
C54 C53 H53 107.8
Si1 C53 H53 107.8
C53 C54 H54A 109.5
C53 C54 H54B 109.5
H54A C54 H54B 109.5
C53 C54 H54C 109.5
H54A C54 H54C 109.5
H54B C54 H54C 109.5
C53 C55 H55A 109.5
C53 C55 H55B 109.5
H55A C55 H55B 109.5
C53 C55 H55C 109.5
H55A C55 H55C 109.5
H55B C55 H55C 109.5
C58 C56 C57 110.1(5)
C58 C56 Si1 114.5(4)
C57 C56 Si1 112.4(4)
C58 C56 H56 106.4
C57 C56 H56 106.4
Si1 C56 H56 106.4
C56 C57 H57A 109.5
C56 C57 H57B 109.5
H57A C57 H57B 109.5
C56 C57 H57C 109.5
H57A C57 H57C 109.5
H57B C57 H57C 109.5
C56 C58 H58A 109.5
C56 C58 H58B 109.5
H58A C58 H58B 109.5
C56 C58 H58C 109.5
H58A C58 H58C 109.5
H58B C58 H58C 109.5
C60 C59 C61 111.0(5)
C60 C59 Si1 113.0(4)
C61 C59 Si1 112.8(4)
C60 C59 H59 106.5
C61 C59 H59 106.5
Si1 C59 H59 106.5
C59 C60 H60A 109.5
C59 C60 H60B 109.5
H60A C60 H60B 109.5
C59 C60 H60C 109.5
H60A C60 H60C 109.5
H60B C60 H60C 109.5
C59 C61 H61A 109.5
C59 C61 H61B 109.5
H61A C61 H61B 109.5
C59 C61 H61C 109.5
H61A C61 H61C 109.5
H61B C61 H61C 109.5
C63 C62 C49 170.7(4)
C62 C63 Si2 167.6(4)
C66 C64 C65 110.2(4)
C66 C64 Si2 114.8(3)
C65 C64 Si2 113.3(3)
C66 C64 H64 105.9
C65 C64 H64 105.9
Si2 C64 H64 105.9
C64 C65 H65A 109.5
C64 C65 H65B 109.5
H65A C65 H65B 109.5
C64 C65 H65C 109.5
H65A C65 H65C 109.5
H65B C65 H65C 109.5
C64 C66 H66A 109.5
C64 C66 H66B 109.5
H66A C66 H66B 109.5
C64 C66 H66C 109.5
H66A C66 H66C 109.5
H66B C66 H66C 109.5
C68 C67 C69 110.4(4)
C68 C67 Si2 114.0(3)
C69 C67 Si2 113.3(3)
C68 C67 H67 106.2
C69 C67 H67 106.2
Si2 C67 H67 106.2
C67 C68 H68A 109.5
C67 C68 H68B 109.5
H68A C68 H68B 109.5
C67 C68 H68C 109.5
H68A C68 H68C 109.5
H68B C68 H68C 109.5
C67 C69 H69A 109.5
C67 C69 H69B 109.5
H69A C69 H69B 109.5
C67 C69 H69C 109.5
H69A C69 H69C 109.5
H69B C69 H69C 109.5
C71 C70 C72 110.3(4)
C71 C70 Si2 115.6(3)
C72 C70 Si2 110.3(3)
C71 C70 H70 106.7
C72 C70 H70 106.7
Si2 C70 H70 106.7
C70 C71 H71A 109.5
C70 C71 H71B 109.5
H71A C71 H71B 109.5
C70 C71 H71C 109.5
H71A C71 H71C 109.5
H71B C71 H71C 109.5
C70 C72 H72A 109.5
C70 C72 H72B 109.5
H72A C72 H72B 109.5
C70 C72 H72C 109.5
H72A C72 H72C 109.5
H72B C72 H72C 109.5

loop_
_geom_bond_atom_site_label_1
_geom_bond_atom_site_label_2
_geom_bond_distance
Si1 C52 1.844(4)
Si1 C56 1.874(5)
Si1 C53 1.882(5)
Si1 C59 1.884(5)
Si2 C63 1.854(4)
Si2 C70 1.881(5)
Si2 C67 1.884(5)
Si2 C64 1.893(4)
Si4 C27 1.844(4)
Si4 C34 1.882(5)
Si4 C31 1.884(4)
Si4 C28 1.898(5)
Si5 C16 1.837(4)
Si5 C23 1.867(5)
Si5 C20 1.880(5)
Si5 C17 1.881(5)
O1 C2 1.357(5)
O1 H1 0.8400
O2 C38 1.364(5)
O2 H2 0.8400
C1 C2 1.377(6)
C1 C14 1.439(5)
C1 C37 1.492(5)
C2 C3 1.418(5)
C3 C4 1.350(6)
C3 H3 0.9500
C4 C5 1.429(6)
C4 H4 0.9500
C5 C6 1.409(5)
C5 C14 1.439(5)
C6 C7 1.407(6)
C6 C15 1.432(5)
C7 C8 1.424(6)
C7 C12 1.433(5)
C8 C9 1.360(6)
C8 H8 0.9500
C9 C10 1.423(6)
C9 H9 0.9500
C10 C11 1.367(6)
C10 H10 0.9500
C11 C12 1.425(6)
C11 H11 0.9500
C12 C13 1.423(5)
C13 C14 1.422(5)
C13 C26 1.434(5)
C15 C16 1.209(6)
C17 C19 1.517(8)
C17 C18 1.525(8)
C17 H17 1.0000
C18 H18A 0.9800
C18 H18B 0.9800
C18 H18C 0.9800
C19 H19A 0.9800
C19 H19B 0.9800
C19 H19C 0.9800
C20 C22 1.522(9)
C20 C21 1.535(7)
C20 H20 1.0000
C21 H21A 0.9800
C21 H21B 0.9800
C21 H21C 0.9800
C22 H22A 0.9800
C22 H22B 0.9800
C22 H22C 0.9800
C23 C24 1.523(7)
C23 C25 1.542(7)
C23 H23 1.0000
C24 H24A 0.9800
C24 H24B 0.9800
C24 H24C 0.9800
C25 H25A 0.9800
C25 H25B 0.9800
C25 H25C 0.9800
C26 C27 1.204(6)
C28 C30 1.533(6)
C28 C29 1.536(6)
C28 H28 1.0000
C29 H29A 0.9800
C29 H29B 0.9800
C29 H29C 0.9800
C30 H30A 0.9800
C30 H30B 0.9800
C30 H30C 0.9800
C31 C33 1.544(6)
C31 C32 1.550(6)
C31 H31 1.0000
C32 H32A 0.9800
C32 H32B 0.9800
C32 H32C 0.9800
C33 H33A 0.9800
C33 H33B 0.9800
C33 H33C 0.9800
C34 C36 1.531(7)
C34 C35 1.535(6)
C34 H34 1.0000
C35 H35A 0.9800
C35 H35B 0.9800
C35 H35C 0.9800
C36 H36A 0.9800
C36 H36B 0.9800
C36 H36C 0.9800
C37 C38 1.376(6)
C37 C50 1.439(5)
C38 C39 1.411(6)
C39 C40 1.346(6)
C39 H39 0.9500
C40 C41 1.434(6)
C40 H40 0.9500
C41 C42 1.402(5)
C41 C50 1.439(5)
C42 C43 1.401(6)
C42 C51 1.434(5)
C43 C44 1.422(6)
C43 C48 1.433(5)
C44 C45 1.356(6)
C44 H44 0.9500
C45 C46 1.419(6)
C45 H45 0.9500
C46 C47 1.352(6)
C46 H46 0.9500
C47 C48 1.431(6)
C47 H47 0.9500
C48 C49 1.423(5)
C49 C50 1.415(5)
C49 C62 1.443(5)
C51 C52 1.204(6)
C53 C55 1.534(7)
C53 C54 1.545(7)
C53 H53 1.0000
C54 H54A 0.9800
C54 H54B 0.9800
C54 H54C 0.9800
C55 H55A 0.9800
C55 H55B 0.9800
C55 H55C 0.9800
C56 C58 1.524(8)
C56 C57 1.540(8)
C56 H56 1.0000
C57 H57A 0.9800
C57 H57B 0.9800
C57 H57C 0.9800
C58 H58A 0.9800
C58 H58B 0.9800
C58 H58C 0.9800
C59 C60 1.523(7)
C59 C61 1.530(7)
C59 H59 1.0000
C60 H60A 0.9800
C60 H60B 0.9800
C60 H60C 0.9800
C61 H61A 0.9800
C61 H61B 0.9800
C61 H61C 0.9800
C62 C63 1.206(6)
C64 C66 1.531(6)
C64 C65 1.545(7)
C64 H64 1.0000
C65 H65A 0.9800
C65 H65B 0.9800
C65 H65C 0.9800
C66 H66A 0.9800
C66 H66B 0.9800
C66 H66C 0.9800
C67 C68 1.523(7)
C67 C69 1.532(7)
C67 H67 1.0000
C68 H68A 0.9800
C68 H68B 0.9800
C68 H68C 0.9800
C69 H69A 0.9800
C69 H69B 0.9800
C69 H69C 0.9800
C70 C71 1.537(7)
C70 C72 1.539(6)
C70 H70 1.0000
C71 H71A 0.9800
C71 H71B 0.9800
C71 H71C 0.9800
C72 H72A 0.9800
C72 H72B 0.9800
C72 H72C 0.9800

loop_
_geom_torsion_atom_site_label_1
_geom_torsion_atom_site_label_2
_geom_torsion_atom_site_label_3
_geom_torsion_atom_site_label_4
_geom_torsion
C14 C1 C2 O1 179.8(4)
C37 C1 C2 O1 -8.1(5)
C14 C1 C2 C3 0.1(6)
C37 C1 C2 C3 172.2(4)
O1 C2 C3 C4 178.3(4)
C1 C2 C3 C4 -2.0(6)
C2 C3 C4 C5 1.8(6)
C3 C4 C5 C6 179.0(4)
C3 C4 C5 C14 0.2(6)
C4 C5 C6 C7 -178.9(4)
C14 C5 C6 C7 -0.2(6)
C4 C5 C6 C15 -1.3(6)
C14 C5 C6 C15 177.5(4)
C5 C6 C7 C8 -179.9(4)
C15 C6 C7 C8 2.4(6)
C5 C6 C7 C12 1.9(6)
C15 C6 C7 C12 -175.8(4)
C6 C7 C8 C9 -178.4(4)
C12 C7 C8 C9 -0.2(7)
C7 C8 C9 C10 1.4(7)
C8 C9 C10 C11 -2.2(7)
C9 C10 C11 C12 1.8(7)
C10 C11 C12 C13 178.4(4)
C10 C11 C12 C7 -0.6(6)
C6 C7 C12 C13 -1.0(6)
C8 C7 C12 C13 -179.3(4)
C6 C7 C12 C11 178.1(4)
C8 C7 C12 C11 -0.2(6)
C11 C12 C13 C14 179.4(4)
C7 C12 C13 C14 -1.6(6)
C11 C12 C13 C26 -4.1(6)
C7 C12 C13 C26 174.9(4)
C12 C13 C14 C5 3.2(6)
C26 C13 C14 C5 -173.0(4)
C12 C13 C14 C1 -178.4(4)
C26 C13 C14 C1 5.4(6)
C6 C5 C14 C13 -2.4(6)
C4 C5 C14 C13 176.4(4)
C6 C5 C14 C1 179.2(4)
C4 C5 C14 C1 -2.1(6)
C2 C1 C14 C13 -176.5(4)
C37 C1 C14 C13 12.0(6)
C2 C1 C14 C5 1.9(6)
C37 C1 C14 C5 -169.6(4)
C7 C6 C15 C16 63(8)
C5 C6 C15 C16 -115(8)
C6 C15 C16 Si5 23(10)
C23 Si5 C16 C15 54(3)
C20 Si5 C16 C15 179(100)
C17 Si5 C16 C15 -62(3)
C16 Si5 C17 C19 -65.0(4)
C23 Si5 C17 C19 -177.9(4)
C20 Si5 C17 C19 52.8(5)
C16 Si5 C17 C18 59.4(4)
C23 Si5 C17 C18 -53.5(5)
C20 Si5 C17 C18 177.2(4)
C16 Si5 C20 C22 -56.3(5)
C23 Si5 C20 C22 61.9(5)
C17 Si5 C20 C22 -172.8(4)
C16 Si5 C20 C21 175.1(5)
C23 Si5 C20 C21 -66.7(6)
C17 Si5 C20 C21 58.7(6)
C16 Si5 C23 C24 61.3(5)
C20 Si5 C23 C24 -58.9(5)
C17 Si5 C23 C24 175.2(4)
C16 Si5 C23 C25 -168.6(4)
C20 Si5 C23 C25 71.2(5)
C17 Si5 C23 C25 -54.8(5)
C14 C13 C26 C27 170(2)
C12 C13 C26 C27 -6(3)
C13 C26 C27 Si4 2(5)
C34 Si4 C27 C26 -105(2)
C31 Si4 C27 C26 134(2)
C28 Si4 C27 C26 11(2)
C27 Si4 C28 C30 69.8(4)
C34 Si4 C28 C30 -174.9(3)
C31 Si4 C28 C30 -50.3(4)
C27 Si4 C28 C29 -162.2(3)
C34 Si4 C28 C29 -46.9(4)
C31 Si4 C28 C29 77.8(4)
C27 Si4 C31 C33 -44.9(4)
C34 Si4 C31 C33 -163.8(3)
C28 Si4 C31 C33 72.6(4)
C27 Si4 C31 C32 -170.9(3)
C34 Si4 C31 C32 70.2(4)
C28 Si4 C31 C32 -53.4(4)
C27 Si4 C34 C36 52.9(4)
C31 Si4 C34 C36 172.6(3)
C28 Si4 C34 C36 -60.4(4)
C27 Si4 C34 C35 -70.8(4)
C31 Si4 C34 C35 48.9(4)
C28 Si4 C34 C35 175.9(3)
C2 C1 C37 C38 -95.5(5)
C14 C1 C37 C38 76.3(5)
C2 C1 C37 C50 75.9(5)
C14 C1 C37 C50 -112.3(5)
C50 C37 C38 O2 -179.7(4)
C1 C37 C38 O2 -8.0(6)
C50 C37 C38 C39 -0.6(6)
C1 C37 C38 C39 171.2(4)
O2 C38 C39 C40 179.1(4)
C37 C38 C39 C40 -0.1(7)
C38 C39 C40 C41 0.5(7)
C39 C40 C41 C42 -179.1(4)
C39 C40 C41 C50 -0.3(6)
C40 C41 C42 C43 177.0(4)
C50 C41 C42 C43 -1.8(6)
C40 C41 C42 C51 -5.5(6)
C50 C41 C42 C51 175.7(4)
C41 C42 C43 C44 -176.8(4)
C51 C42 C43 C44 5.7(6)
C41 C42 C43 C48 3.7(6)
C51 C42 C43 C48 -173.8(4)
C42 C43 C44 C45 178.0(4)
C48 C43 C44 C45 -2.5(7)
C43 C44 C45 C46 1.8(7)
C44 C45 C46 C47 0.5(7)
C45 C46 C47 C48 -2.1(7)
C46 C47 C48 C49 -177.4(4)
C46 C47 C48 C43 1.4(6)
C42 C43 C48 C49 -0.8(6)
C44 C43 C48 C49 179.7(4)
C42 C43 C48 C47 -179.6(4)
C44 C43 C48 C47 0.9(6)
C47 C48 C49 C50 174.7(4)
C43 C48 C49 C50 -4.1(6)
C47 C48 C49 C62 -7.7(6)
C43 C48 C49 C62 173.5(4)
C48 C49 C50 C37 -175.7(4)
C62 C49 C50 C37 7.0(6)
C48 C49 C50 C41 5.8(6)
C62 C49 C50 C41 -171.6(4)
C38 C37 C50 C49 -177.7(4)
C1 C37 C50 C49 11.1(6)
C38 C37 C50 C41 0.8(6)
C1 C37 C50 C41 -170.4(4)
C42 C41 C50 C49 -2.9(6)
C40 C41 C50 C49 178.2(4)
C42 C41 C50 C37 178.4(4)
C40 C41 C50 C37 -0.4(6)
C43 C42 C51 C52 164(7)
C41 C42 C51 C52 -14(8)
C42 C51 C52 Si1 1(11)
C56 Si1 C52 C51 82(4)
C53 Si1 C52 C51 -39(4)
C59 Si1 C52 C51 -156(4)
C52 Si1 C53 C55 56.0(4)
C56 Si1 C53 C55 -61.5(4)
C59 Si1 C53 C55 171.2(3)
C52 Si1 C53 C54 -67.1(4)
C56 Si1 C53 C54 175.4(3)
C59 Si1 C53 C54 48.1(4)
C52 Si1 C56 C58 -38.6(5)
C53 Si1 C56 C58 78.1(5)
C59 Si1 C56 C58 -156.7(4)
C52 Si1 C56 C57 -165.2(4)
C53 Si1 C56 C57 -48.5(5)
C59 Si1 C56 C57 76.7(5)
C52 Si1 C59 C60 -63.2(5)
C56 Si1 C59 C60 55.0(5)
C53 Si1 C59 C60 -177.6(4)
C52 Si1 C59 C61 169.9(4)
C56 Si1 C59 C61 -72.0(4)
C53 Si1 C59 C61 55.5(5)
C50 C49 C62 C63 158(2)
C48 C49 C62 C63 -19(3)
C49 C62 C63 Si2 -58(4)
C70 Si2 C63 C62 51.8(18)
C67 Si2 C63 C62 170.6(17)
C64 Si2 C63 C62 -69.6(18)
C63 Si2 C64 C66 -160.8(3)
C70 Si2 C64 C66 83.6(4)
C67 Si2 C64 C66 -39.6(4)
C63 Si2 C64 C65 71.4(3)
C70 Si2 C64 C65 -44.3(4)
C67 Si2 C64 C65 -167.5(3)
C63 Si2 C67 C68 59.8(4)
C70 Si2 C67 C68 176.4(3)
C64 Si2 C67 C68 -57.6(4)
C63 Si2 C67 C69 -67.5(4)
C70 Si2 C67 C69 49.1(4)
C64 Si2 C67 C69 175.1(3)
C63 Si2 C70 C71 -47.6(4)
C67 Si2 C70 C71 -168.2(3)
C64 Si2 C70 C71 68.3(4)
C63 Si2 C70 C72 -173.6(3)
C67 Si2 C70 C72 65.8(4)
C64 Si2 C70 C72 -57.7(4)
